data_7032012
loop_
_publ_author_name
'P\'erez-Torrente, Jes\'us J'
'Angoy, Marta'
'G\'omez-Bautista, Daniel'
'Palacios, Adri\'an'
'Jim\'enez, M Victoria'
'Modrego, F. Javier'
'Castarlenas, Ricardo'
'Lahoz, Fernando J.'
'Oro, Luis A.'

_publ_section_title
;
 Synthesis and dynamic behaviour of zwitterionic
 [M(\h(6)-C6H5-BPh3)(coe)2] (M = Rh, Ir) cyclooctene complexes.
;
_journal_issue 39
_journal_name_full 'Dalton transactions (Cambridge, England : 2003)'
_journal_page_first 14778
_journal_page_last 14786
_journal_paper_doi 10.1039/c4dt02105c
_journal_volume 43
_journal_year 2014
_chemical_compound_source 'Prepared in the lab'
_chemical_formula_moiety 'C40 H48 B Rh, 0.25 (C H2 Cl2)'
_chemical_formula_sum 'C40.25 H48.5 B Cl0.5 Rh'
_chemical_formula_weight 663.74
_chemical_name_systematic
; 
 ? 
;
_chemical_properties_physical 'Air-sensitive, Moisture-sensitive'
_space_group_IT_number 2
_symmetry_cell_setting triclinic
_symmetry_space_group_name_Hall '-P 1'
_symmetry_space_group_name_H-M 'P -1'
_atom_sites_solution_hydrogens geom
_atom_sites_solution_primary direct
_atom_sites_solution_secondary difmap
_audit_creation_method SHELXL-97
_cell_angle_alpha 79.8632(8)
_cell_angle_beta 79.6103(7)
_cell_angle_gamma 84.0189(8)
_cell_formula_units_Z 2
_cell_length_a 8.9933(5)
_cell_length_b 10.5938(6)
_cell_length_c 17.9914(10)
_cell_measurement_reflns_used 8411
_cell_measurement_temperature 100(2)
_cell_measurement_theta_max 29.55
_cell_measurement_theta_min 2.33
_cell_volume 1655.02(16)
_computing_cell_refinement 'APEX2 v. 2009.7 (Bruker AXS, 2008)'
_computing_data_collection 'APEX2 v. 2009.7 (Bruker AXS, 2008)'
_computing_data_reduction 'APEX2 v. 2009.7 (Bruker AXS, 2008)'
_computing_molecular_graphics ORTEP
_computing_publication_material ENCIFER
_computing_structure_refinement 'SHELXL-97 (Sheldrick, 1997)'
_computing_structure_solution 'SHELXS-97 (Sheldrick, 1990)'
_diffrn_ambient_temperature 100(2)
_diffrn_measured_fraction_theta_full 0.989
_diffrn_measured_fraction_theta_max 0.912
_diffrn_measurement_device_type 'Bruker APEX DUO system'
_diffrn_measurement_method '\w rotations with narrow frames'
_diffrn_radiation_monochromator graphite
_diffrn_radiation_source 'fine-focus sealed tube'
_diffrn_radiation_type MoK\a
_diffrn_radiation_wavelength 0.71073
_diffrn_reflns_av_R_equivalents 0.0231
_diffrn_reflns_av_sigmaI/netI 0.0348
_diffrn_reflns_limit_h_max 12
_diffrn_reflns_limit_h_min -12
_diffrn_reflns_limit_k_max 15
_diffrn_reflns_limit_k_min -11
_diffrn_reflns_limit_l_max 25
_diffrn_reflns_limit_l_min -25
_diffrn_reflns_number 19376
_diffrn_reflns_theta_full 29.00
_diffrn_reflns_theta_max 30.36
_diffrn_reflns_theta_min 1.96
_exptl_absorpt_coefficient_mu 0.584
_exptl_absorpt_correction_T_max 0.9349
_exptl_absorpt_correction_T_min 0.8819
_exptl_absorpt_correction_type multi-scan
_exptl_absorpt_process_details
; 
 Multi-scan correction included in APEX2 package (Bruker AXS, 2008)
;
_exptl_crystal_colour yellow
_exptl_crystal_density_diffrn 1.332
_exptl_crystal_density_method 'not measured'
_exptl_crystal_description 'irregular block'
_exptl_crystal_F_000 697
_exptl_crystal_recrystallization_method 'Re-crystallisation from solvent: CH2Cl2/Methanol'
_exptl_crystal_size_max 0.221
_exptl_crystal_size_mid 0.134
_exptl_crystal_size_min 0.117
_refine_diff_density_max 1.247
_refine_diff_density_min -0.860
_refine_diff_density_rms 0.089
_refine_ls_extinction_method none
_refine_ls_goodness_of_fit_ref 1.032
_refine_ls_hydrogen_treatment constr
_refine_ls_matrix_type full
_refine_ls_number_parameters 550
_refine_ls_number_reflns 9114
_refine_ls_number_restraints 36
_refine_ls_restrained_S_all 1.035
_refine_ls_R_factor_all 0.0556
_refine_ls_R_factor_gt 0.0459
_refine_ls_shift/su_max 0.001
_refine_ls_shift/su_mean 0.000
_refine_ls_structure_factor_coef Fsqd
_refine_ls_weighting_details 'calc w=1/[\s^2^(Fo^2^)+(0.0698P)^2^+1.5685P] where P=(Fo^2^+2Fc^2^)/3'
_refine_ls_weighting_scheme calc
_refine_ls_wR_factor_gt 0.1185
_refine_ls_wR_factor_ref 0.1257
_reflns_number_gt 7824
_reflns_number_total 9114
_reflns_threshold_expression >2sigma(I)
_cod_data_source_file c4dt02105c4.cif
_cod_data_source_block compound_1
_cod_depositor_comments 'Adding full bibliography for 7032012--7032013.cif.'
_cod_original_formula_sum 'C40.25 H48.50 B Cl0.50 Rh'
_cod_database_code 7032012

loop_
_symmetry_equiv_pos_as_xyz
'x, y, z'
'-x, -y, -z'

loop_
_atom_site_label
_atom_site_type_symbol
_atom_site_fract_x
_atom_site_fract_y
_atom_site_fract_z
_atom_site_U_iso_or_equiv
_atom_site_adp_type
_atom_site_occupancy
_atom_site_symmetry_multiplicity
_atom_site_calc_flag
_atom_site_refinement_flags
_atom_site_disorder_assembly
_atom_site_disorder_group
Rh Rh 1.10980(2) 0.286911(18) 0.251564(12) 0.02943(8) Uani 1 1 d . A .
B B 0.7986(3) 0.5082(3) 0.16782(15) 0.0248(5) Uani 1 1 d . . .
C1A C 1.2081(4) 0.0948(4) 0.2825(2) 0.0333(9) Uani 0.678(4) 1 d PD A 1
H1A H 1.2022 0.1226 0.3304 0.040 Uiso 0.678(4) 1 calc PR A 1
C2A C 1.0735(4) 0.0840(4) 0.2562(3) 0.0328(9) Uani 0.678(4) 1 d PD A 1
H2A H 0.9805 0.1020 0.2884 0.039 Uiso 0.678(4) 1 calc PR A 1
C3A C 1.0662(5) 0.0458(4) 0.1806(3) 0.0374(9) Uani 0.678(4) 1 d PD A 1
H3A1 H 1.1482 0.0846 0.1416 0.045 Uiso 0.678(4) 1 calc PR A 1
H3A2 H 0.9683 0.0807 0.1646 0.045 Uiso 0.678(4) 1 calc PR A 1
C4A C 1.0821(6) -0.1028(4) 0.1832(3) 0.0404(10) Uani 0.678(4) 1 d PD A 1
H4A1 H 1.0213 -0.1432 0.2314 0.048 Uiso 0.678(4) 1 calc PR A 1
H4A2 H 1.0391 -0.1230 0.1402 0.048 Uiso 0.678(4) 1 calc PR A 1
C5A C 1.2451(8) -0.1626(5) 0.1786(3) 0.0358(12) Uani 0.678(4) 1 d PD A 1
H5A H 1.2473 -0.2476 0.1626 0.043 Uiso 0.678(4) 1 calc PR A 1
H5B H 1.3085 -0.1083 0.1370 0.043 Uiso 0.678(4) 1 calc PR A 1
C6A C 1.3213(11) -0.1821(10) 0.2482(6) 0.077(4) Uani 0.678(4) 1 d PD A 1
H6A H 1.3863 -0.2635 0.2480 0.093 Uiso 0.678(4) 1 calc PR A 1
H6B H 1.2411 -0.1953 0.2937 0.093 Uiso 0.678(4) 1 calc PR A 1
C7A C 1.4177(5) -0.0803(4) 0.2599(4) 0.0409(11) Uani 0.678(4) 1 d PD A 1
H7A1 H 1.5202 -0.0945 0.2302 0.049 Uiso 0.678(4) 1 calc PR A 1
H7A2 H 1.4281 -0.0949 0.3147 0.049 Uiso 0.678(4) 1 calc PR A 1
C8A C 1.3621(5) 0.0642(4) 0.2376(3) 0.0377(10) Uani 0.678(4) 1 d PD A 1
H8A1 H 1.4357 0.1197 0.2479 0.045 Uiso 0.678(4) 1 calc PR A 1
H8A2 H 1.3572 0.0828 0.1822 0.045 Uiso 0.678(4) 1 calc PR A 1
C1B C 1.2593(13) 0.1094(8) 0.2217(6) 0.059(4) Uani 0.322(4) 1 d PD A 2
H1 H 1.3178 0.1750 0.1908 0.071 Uiso 0.322(4) 1 calc PR A 2
C2B C 1.1141(15) 0.1034(9) 0.2082(5) 0.060(4) Uani 0.322(4) 1 d PD A 2
H2 H 1.0733 0.1683 0.1722 0.072 Uiso 0.322(4) 1 calc PR A 2
C3B C 1.0199(15) -0.0044(12) 0.2496(8) 0.063(3) Uiso 0.322(4) 1 d PD A 2
H3B1 H 0.9117 0.0275 0.2537 0.076 Uiso 0.322(4) 1 calc PR A 2
H3B2 H 1.0430 -0.0275 0.3023 0.076 Uiso 0.322(4) 1 calc PR A 2
C4B C 1.041(3) -0.126(2) 0.2133(18) 0.145(12) Uiso 0.322(4) 1 d PD A 2
H4B1 H 0.9878 -0.1126 0.1688 0.173 Uiso 0.322(4) 1 calc PR A 2
H4B2 H 0.9981 -0.1982 0.2509 0.173 Uiso 0.322(4) 1 calc PR A 2
C5B C 1.211(3) -0.159(3) 0.1874(12) 0.106(11) Uiso 0.322(4) 1 d PD A 2
H5B1 H 1.2251 -0.2373 0.1635 0.128 Uiso 0.322(4) 1 calc PR A 2
H5B2 H 1.2535 -0.0874 0.1485 0.128 Uiso 0.322(4) 1 calc PR A 2
C6B C 1.297(2) -0.1800(16) 0.2554(9) 0.033(3) Uiso 0.322(4) 1 d PD A 2
H6B1 H 1.2255 -0.1670 0.3027 0.039 Uiso 0.322(4) 1 calc PR A 2
H6B2 H 1.3435 -0.2693 0.2627 0.039 Uiso 0.322(4) 1 calc PR A 2
C7B C 1.418(2) -0.086(2) 0.2403(18) 0.135(14) Uiso 0.322(4) 1 d PD A 2
H7B1 H 1.4489 -0.0558 0.1849 0.161 Uiso 0.322(4) 1 calc PR A 2
H7B2 H 1.5089 -0.1236 0.2630 0.161 Uiso 0.322(4) 1 calc PR A 2
C8B C 1.3315(16) 0.0196(13) 0.2819(8) 0.063(3) Uiso 0.322(4) 1 d PD A 2
H8B1 H 1.2534 -0.0164 0.3242 0.075 Uiso 0.322(4) 1 calc PR A 2
H8B2 H 1.4011 0.0649 0.3030 0.075 Uiso 0.322(4) 1 calc PR A 2
C9A C 1.0654(6) 0.3078(5) 0.3742(2) 0.0458(12) Uani 0.678(4) 1 d PD A 3
H9A H 1.1203 0.3772 0.3453 0.055 Uiso 0.678(4) 1 calc PR A 3
C10A C 0.9253(7) 0.2905(5) 0.3561(3) 0.0469(12) Uani 0.678(4) 1 d PD A 3
H10A H 0.8870 0.3530 0.3181 0.056 Uiso 0.678(4) 1 calc PR A 3
C11A C 0.8315(6) 0.1810(6) 0.3920(3) 0.0551(14) Uani 0.678(4) 1 d PD A 3
H11A H 0.8984 0.1015 0.4012 0.066 Uiso 0.678(4) 1 calc PR A 3
H11B H 0.7638 0.1676 0.3568 0.066 Uiso 0.678(4) 1 calc PR A 3
C12A C 0.7376(8) 0.2073(7) 0.4668(3) 0.070(2) Uani 0.678(4) 1 d PD A 3
H12A H 0.6843 0.2935 0.4566 0.083 Uiso 0.678(4) 1 calc PR A 3
H12B H 0.6587 0.1448 0.4808 0.083 Uiso 0.678(4) 1 calc PR A 3
C13A C 0.8078(8) 0.2040(7) 0.5359(3) 0.080(2) Uani 0.678(4) 1 d PD A 3
H13A H 0.8678 0.1206 0.5453 0.096 Uiso 0.678(4) 1 calc PR A 3
H13B H 0.7259 0.2077 0.5805 0.096 Uiso 0.678(4) 1 calc PR A 3
C14A C 0.9092(9) 0.3103(6) 0.5315(3) 0.080(3) Uani 0.678(4) 1 d PD A 3
H14A H 0.8876 0.3424 0.5811 0.096 Uiso 0.678(4) 1 calc PR A 3
H14B H 0.8818 0.3821 0.4919 0.096 Uiso 0.678(4) 1 calc PR A 3
C15A C 1.0821(11) 0.2749(10) 0.5130(4) 0.100(4) Uani 0.678(4) 1 d PD A 3
H15A H 1.1364 0.3524 0.5110 0.120 Uiso 0.678(4) 1 calc PR A 3
H15B H 1.1121 0.2096 0.5553 0.120 Uiso 0.678(4) 1 calc PR A 3
C16A C 1.1337(8) 0.2221(5) 0.4370(3) 0.0593(15) Uani 0.678(4) 1 d PD A 3
H16A H 1.2457 0.2182 0.4240 0.071 Uiso 0.678(4) 1 calc PR A 3
H16B H 1.1013 0.1339 0.4426 0.071 Uiso 0.678(4) 1 calc PR A 3
C9B C 1.1407(10) 0.2355(11) 0.3648(5) 0.048(3) Uani 0.322(4) 1 d PD A 4
H9B H 1.2272 0.1805 0.3498 0.057 Uiso 0.322(4) 1 calc PR A 4
C10B C 0.9952(11) 0.2233(16) 0.3572(5) 0.057(4) Uani 0.322(4) 1 d PD A 4
H10B H 0.9745 0.1631 0.3277 0.068 Uiso 0.322(4) 1 calc PR A 4
C11B C 0.868(3) 0.304(3) 0.3951(13) 0.185(15) Uiso 0.322(4) 1 d PD A 4
H11C H 0.7792 0.2995 0.3706 0.222 Uiso 0.322(4) 1 calc PR A 4
H11D H 0.8965 0.3943 0.3812 0.222 Uiso 0.322(4) 1 calc PR A 4
C12B C 0.813(2) 0.282(3) 0.4819(13) 0.136(9) Uiso 0.322(4) 1 d PD A 4
H12C H 0.7954 0.3651 0.5008 0.164 Uiso 0.322(4) 1 calc PR A 4
H12D H 0.7154 0.2407 0.4932 0.164 Uiso 0.322(4) 1 calc PR A 4
C13B C 0.929(4) 0.196(2) 0.5225(18) 0.26(2) Uiso 0.322(4) 1 d PD A 4
H13C H 0.9800 0.1323 0.4900 0.316 Uiso 0.322(4) 1 calc PR A 4
H13D H 0.8779 0.1480 0.5711 0.316 Uiso 0.322(4) 1 calc PR A 4
C14B C 1.047(3) 0.276(3) 0.5391(11) 0.123(10) Uiso 0.322(4) 1 d PD A 4
H14C H 1.0770 0.2385 0.5891 0.148 Uiso 0.322(4) 1 calc PR A 4
H14D H 1.0025 0.3645 0.5419 0.148 Uiso 0.322(4) 1 calc PR A 4
C15B C 1.185(2) 0.277(5) 0.4762(17) 0.37(4) Uiso 0.322(4) 1 d PD A 4
H15C H 1.2218 0.1884 0.4683 0.449 Uiso 0.322(4) 1 calc PR A 4
H15D H 1.2679 0.3176 0.4906 0.449 Uiso 0.322(4) 1 calc PR A 4
C16B C 1.138(3) 0.3551(16) 0.4021(10) 0.103(6) Uiso 0.322(4) 1 d PD A 4
H16C H 1.0356 0.4003 0.4108 0.124 Uiso 0.322(4) 1 calc PR A 4
H16D H 1.2129 0.4159 0.3740 0.124 Uiso 0.322(4) 1 calc PR A 4
C17 C 0.9758(3) 0.4578(2) 0.17695(14) 0.0268(5) Uani 1 1 d . A .
C18 C 1.0628(3) 0.3763(3) 0.12892(15) 0.0357(6) Uani 1 1 d . . .
H18 H 1.0141 0.3413 0.0953 0.043 Uiso 1 1 calc R A .
C19 C 1.2200(3) 0.3442(4) 0.12854(18) 0.0512(9) Uani 1 1 d . A .
H19 H 1.2721 0.2831 0.0983 0.061 Uiso 1 1 calc R . .
C20 C 1.3003(3) 0.4025(4) 0.17281(19) 0.0465(8) Uani 1 1 d . A .
H20 H 1.4074 0.3889 0.1684 0.056 Uiso 1 1 calc R . .
C21 C 1.2185(3) 0.4792(3) 0.2224(2) 0.0408(7) Uani 1 1 d . A .
H21 H 1.2691 0.5178 0.2536 0.049 Uiso 1 1 calc R . .
C22 C 1.0581(3) 0.5012(3) 0.22718(18) 0.0342(6) Uani 1 1 d . A .
H22 H 1.0034 0.5469 0.2657 0.041 Uiso 1 1 calc R . .
C23 C 0.8064(3) 0.6482(2) 0.11074(14) 0.0253(4) Uani 1 1 d . B .
C24 C 0.9377(3) 0.6951(3) 0.06466(15) 0.0302(5) Uani 1 1 d . . .
H24 H 1.0304 0.6432 0.0649 0.036 Uiso 1 1 calc R B .
C25 C 0.9376(4) 0.8158(3) 0.01814(18) 0.0396(6) Uani 1 1 d . B .
H25 H 1.0293 0.8446 -0.0122 0.048 Uiso 1 1 calc R . .
C26 C 0.8048(4) 0.8931(3) 0.01616(18) 0.0416(7) Uani 1 1 d . . .
H26 H 0.8046 0.9755 -0.0149 0.050 Uiso 1 1 calc R B .
C27 C 0.6718(4) 0.8494(3) 0.05990(18) 0.0382(6) Uani 1 1 d . B .
H27 H 0.5795 0.9015 0.0585 0.046 Uiso 1 1 calc R . .
C28 C 0.6728(3) 0.7292(3) 0.10598(16) 0.0315(5) Uani 1 1 d . . .
H28 H 0.5800 0.7008 0.1353 0.038 Uiso 1 1 calc R B .
C29A C 0.694(4) 0.518(3) 0.2469(19) 0.028(4) Uani 0.50 1 d P B 5
C30A C 0.7035(15) 0.6217(13) 0.2885(8) 0.033(2) Uani 0.50 1 d P B 5
H30A H 0.7750 0.6830 0.2656 0.040 Uiso 0.50 1 calc PR B 5
C31A C 0.6177(14) 0.6396(13) 0.3591(9) 0.045(3) Uani 0.50 1 d P B 5
H31A H 0.6325 0.7098 0.3827 0.054 Uiso 0.50 1 calc PR B 5
C32A C 0.5123(15) 0.5550(14) 0.3939(8) 0.046(3) Uani 0.50 1 d P B 5
H32A H 0.4533 0.5651 0.4422 0.055 Uiso 0.50 1 calc PR B 5
C33A C 0.4927(12) 0.4555(11) 0.3585(6) 0.040(2) Uani 0.50 1 d P B 5
H33A H 0.4194 0.3964 0.3826 0.048 Uiso 0.50 1 calc PR B 5
C34A C 0.5787(15) 0.4389(12) 0.2872(7) 0.0274(18) Uani 0.50 1 d P B 5
H34A H 0.5583 0.3696 0.2644 0.033 Uiso 0.50 1 calc PR B 5
C29B C 0.700(3) 0.544(2) 0.2533(17) 0.024(3) Uani 0.50 1 d P B 6
C30B C 0.7347(14) 0.6523(12) 0.2774(7) 0.031(2) Uani 0.50 1 d P B 6
H30B H 0.8042 0.7088 0.2458 0.037 Uiso 0.50 1 calc PR B 6
C31B C 0.6641(14) 0.6767(14) 0.3499(8) 0.052(3) Uani 0.50 1 d P B 6
H31B H 0.6897 0.7492 0.3682 0.062 Uiso 0.50 1 calc PR B 6
C32B C 0.5588(16) 0.5993(18) 0.3955(9) 0.064(4) Uani 0.50 1 d P B 6
H32B H 0.5120 0.6173 0.4446 0.077 Uiso 0.50 1 calc PR B 6
C33B C 0.5241(15) 0.4978(14) 0.3689(7) 0.054(3) Uani 0.50 1 d P B 6
H33B H 0.4487 0.4451 0.3988 0.064 Uiso 0.50 1 calc PR B 6
C34B C 0.5953(15) 0.4682(14) 0.2991(8) 0.037(2) Uani 0.50 1 d P B 6
H34B H 0.5706 0.3938 0.2825 0.044 Uiso 0.50 1 calc PR B 6
C35 C 0.7307(3) 0.4037(2) 0.12833(14) 0.0256(5) Uani 1 1 d . B .
C36 C 0.6792(3) 0.4342(2) 0.05797(15) 0.0279(5) Uani 1 1 d . . .
H36 H 0.6800 0.5206 0.0324 0.034 Uiso 1 1 calc R B .
C37 C 0.6268(3) 0.3431(3) 0.02370(19) 0.0380(6) Uani 1 1 d . B .
H37 H 0.5917 0.3685 -0.0238 0.046 Uiso 1 1 calc R . .
C38 C 0.6256(3) 0.2163(3) 0.0585(2) 0.0475(8) Uani 1 1 d . . .
H38 H 0.5895 0.1541 0.0354 0.057 Uiso 1 1 calc R B .
C39 C 0.6774(4) 0.1812(3) 0.1271(2) 0.0493(8) Uani 1 1 d . B .
H39 H 0.6784 0.0938 0.1511 0.059 Uiso 1 1 calc R . .
C40 C 0.7285(3) 0.2728(3) 0.16178(19) 0.0391(6) Uani 1 1 d . . .
H40 H 0.7628 0.2461 0.2094 0.047 Uiso 1 1 calc R B .
Cl1 Cl 0.5084(13) -0.0424(13) 0.4618(6) 0.171(5) Uani 0.25 1 d P . .
Cl2 Cl 0.6602(14) -0.0267(10) 0.4081(9) 0.186(5) Uani 0.25 1 d P . .
C50 C 0.565(3) 0.110(4) 0.3918(18) 0.150(16) Uani 0.25 1 d P . .

loop_
_atom_site_aniso_label
_atom_site_aniso_U_11
_atom_site_aniso_U_22
_atom_site_aniso_U_33
_atom_site_aniso_U_23
_atom_site_aniso_U_13
_atom_site_aniso_U_12
Rh 0.03271(12) 0.02507(11) 0.03237(12) -0.00260(7) -0.01358(8) 0.00007(7)
B 0.0192(11) 0.0285(12) 0.0255(12) -0.0022(10) -0.0044(9) 0.0014(9)
C1A 0.039(2) 0.0260(17) 0.034(2) -0.0022(15) -0.0078(16) 0.0007(15)
C2A 0.0300(18) 0.0239(17) 0.041(3) -0.0014(16) 0.0004(16) -0.0051(14)
C3A 0.038(2) 0.031(2) 0.044(2) -0.0056(18) -0.0101(18) -0.0028(16)
C4A 0.048(3) 0.0239(18) 0.055(3) -0.0106(18) -0.019(2) -0.0050(17)
C5A 0.061(3) 0.0154(16) 0.029(2) -0.0034(14) -0.003(2) 0.0013(18)
C6A 0.053(5) 0.065(5) 0.090(7) 0.014(4) 0.013(4) 0.017(4)
C7A 0.034(2) 0.038(2) 0.047(3) -0.0034(19) -0.0111(19) 0.0129(18)
C8A 0.029(2) 0.032(2) 0.051(3) -0.0078(19) -0.0096(18) 0.0074(17)
C1B 0.090(10) 0.018(4) 0.051(6) -0.005(4) 0.040(6) -0.010(5)
C2B 0.139(13) 0.027(4) 0.014(4) 0.008(3) -0.020(6) -0.022(6)
C9A 0.068(3) 0.043(2) 0.027(2) -0.0047(18) -0.012(2) -0.001(3)
C10A 0.067(3) 0.048(3) 0.023(2) -0.0051(18) -0.013(2) 0.020(3)
C11A 0.042(3) 0.079(4) 0.036(2) -0.008(2) 0.007(2) 0.005(3)
C12A 0.077(4) 0.077(4) 0.035(3) 0.011(3) 0.011(3) 0.017(3)
C13A 0.092(5) 0.092(5) 0.037(3) 0.002(3) 0.003(3) 0.036(4)
C14A 0.151(7) 0.045(3) 0.028(2) -0.005(2) 0.010(3) 0.018(4)
C15A 0.153(9) 0.113(7) 0.051(4) -0.047(4) -0.069(5) 0.062(6)
C16A 0.089(4) 0.050(3) 0.042(3) -0.002(2) -0.031(3) 0.009(3)
C9B 0.029(4) 0.074(7) 0.029(4) 0.013(4) -0.005(3) 0.011(5)
C10B 0.036(5) 0.103(11) 0.022(4) 0.027(5) -0.009(4) -0.020(6)
C17 0.0207(10) 0.0299(12) 0.0274(11) 0.0024(9) -0.0047(9) -0.0006(9)
C18 0.0234(11) 0.0571(17) 0.0231(11) -0.0047(11) -0.0026(9) 0.0077(11)
C19 0.0254(13) 0.093(3) 0.0299(14) -0.0110(15) -0.0026(11) 0.0169(15)
C20 0.0185(11) 0.068(2) 0.0443(16) 0.0127(15) -0.0050(11) -0.0017(12)
C21 0.0314(13) 0.0303(13) 0.0616(19) 0.0091(13) -0.0232(13) -0.0075(11)
C22 0.0300(12) 0.0273(12) 0.0474(15) -0.0027(11) -0.0175(11) 0.0019(10)
C23 0.0248(11) 0.0255(11) 0.0267(11) -0.0066(9) -0.0051(9) -0.0013(9)
C24 0.0282(12) 0.0305(12) 0.0313(12) -0.0062(10) -0.0021(9) -0.0027(10)
C25 0.0401(15) 0.0341(14) 0.0412(15) -0.0033(11) 0.0037(12) -0.0100(12)
C26 0.0512(17) 0.0260(13) 0.0431(16) 0.0001(11) -0.0014(13) -0.0033(12)
C27 0.0414(15) 0.0259(12) 0.0444(15) -0.0019(11) -0.0077(12) 0.0047(11)
C28 0.0264(12) 0.0285(12) 0.0371(13) -0.0027(10) -0.0029(10) 0.0008(9)
C29A 0.032(4) 0.027(8) 0.027(6) -0.011(5) -0.012(4) 0.009(5)
C30A 0.027(5) 0.035(5) 0.034(5) 0.003(4) -0.002(3) -0.003(3)
C31A 0.040(7) 0.057(7) 0.041(6) -0.019(5) -0.008(5) 0.006(4)
C32A 0.034(5) 0.070(8) 0.029(4) -0.010(5) -0.004(4) 0.016(5)
C33A 0.032(4) 0.056(6) 0.027(4) -0.002(4) 0.001(3) -0.002(3)
C34A 0.025(4) 0.044(5) 0.015(3) -0.006(3) -0.005(3) -0.002(3)
C29B 0.022(4) 0.032(10) 0.019(4) -0.012(6) -0.006(3) 0.009(5)
C30B 0.029(5) 0.038(6) 0.027(4) -0.011(4) -0.006(3) 0.004(3)
C31B 0.052(7) 0.074(9) 0.032(5) -0.021(5) -0.016(5) 0.023(5)
C32B 0.049(8) 0.105(12) 0.031(5) -0.016(7) -0.002(6) 0.025(7)
C33B 0.047(7) 0.073(10) 0.032(5) -0.002(5) 0.006(4) 0.004(5)
C34B 0.026(4) 0.057(7) 0.027(5) -0.006(4) -0.008(3) 0.000(4)
C35 0.0176(10) 0.0262(11) 0.0309(12) -0.0006(9) -0.0037(8) 0.0000(8)
C36 0.0221(10) 0.0289(12) 0.0321(12) -0.0060(9) -0.0039(9) 0.0026(9)
C37 0.0273(12) 0.0437(15) 0.0485(16) -0.0210(13) -0.0118(11) 0.0050(11)
C38 0.0286(13) 0.0354(15) 0.086(3) -0.0256(16) -0.0173(15) 0.0020(11)
C39 0.0345(15) 0.0256(13) 0.089(3) -0.0008(15) -0.0191(16) -0.0038(11)
C40 0.0312(13) 0.0292(13) 0.0552(18) 0.0061(12) -0.0150(12) -0.0029(10)
Cl1 0.158(8) 0.248(13) 0.124(7) -0.113(8) 0.038(6) -0.064(8)
Cl2 0.158(9) 0.125(7) 0.300(16) -0.105(9) -0.047(10) 0.010(7)
C50 0.057(12) 0.29(5) 0.11(2) -0.04(3) -0.048(14) 0.05(2)

loop_
_atom_type_symbol
_atom_type_description
_atom_type_scat_dispersion_real
_atom_type_scat_dispersion_imag
_atom_type_scat_source
C C 0.0033 0.0016 'International Tables Vol C Tables 4.2.6.8 and 6.1.1.4'
H H 0.0000 0.0000 'International Tables Vol C Tables 4.2.6.8 and 6.1.1.4'
B B 0.0013 0.0007 'International Tables Vol C Tables 4.2.6.8 and 6.1.1.4'
Rh Rh -1.1178 0.9187 'International Tables Vol C Tables 4.2.6.8 and 6.1.1.4'
Cl Cl 0.1484 0.1585 'International Tables Vol C Tables 4.2.6.8 and 6.1.1.4'

loop_
_geom_angle_atom_site_label_1
_geom_angle_atom_site_label_2
_geom_angle_atom_site_label_3
_geom_angle
_geom_angle_site_symmetry_1
_geom_angle_site_symmetry_3
C10B Rh C9B 38.7(3) . .
C10B Rh C1A 75.1(5) . .
C9B Rh C1A 64.2(3) . .
C10B Rh C2A 72.4(5) . .
C9B Rh C2A 86.1(4) . .
C1A Rh C2A 37.53(14) . .
C10B Rh C2B 95.2(5) . .
C9B Rh C2B 105.5(4) . .
C1A Rh C2B 45.5(3) . .
C2A Rh C2B 22.8(2) . .
C10B Rh C9A 34.1(4) . .
C9B Rh C9A 26.3(3) . .
C1A Rh C9A 89.14(17) . .
C2A Rh C9A 102.42(18) . .
C2B Rh C9A 124.8(3) . .
C10B Rh C22 107.3(5) . .
C9B Rh C22 108.8(3) . .
C1A Rh C22 166.13(13) . .
C2A Rh C22 156.33(13) . .
C2B Rh C22 145.1(3) . .
C9A Rh C22 86.26(15) . .
C10B Rh C19 173.3(4) . .
C9B Rh C19 146.7(3) . .
C1A Rh C19 103.61(15) . .
C2A Rh C19 102.42(16) . .
C2B Rh C19 79.6(3) . .
C9A Rh C19 152.48(18) . .
C22 Rh C19 75.55(13) . .
C10B Rh C10A 23.2(4) . .
C9B Rh C10A 54.2(3) . .
C1A Rh C10A 97.97(17) . .
C2A Rh C10A 88.37(17) . .
C2B Rh C10A 109.4(3) . .
C9A Rh C10A 36.15(18) . .
C22 Rh C10A 85.97(15) . .
C19 Rh C10A 156.03(15) . .
C10B Rh C1B 103.0(5) . .
C9B Rh C1B 89.8(4) . .
C1A Rh C1B 28.5(3) . .
C2A Rh C1B 44.8(3) . .
C2B Rh C1B 35.7(3) . .
C9A Rh C1B 115.9(3) . .
C22 Rh C1B 148.6(2) . .
C19 Rh C1B 75.2(2) . .
C10A Rh C1B 125.2(2) . .
C10B Rh C21 122.4(5) . .
C9B Rh C21 99.6(3) . .
C1A Rh C21 130.37(13) . .
C2A Rh C21 161.47(14) . .
C2B Rh C21 141.2(3) . .
C9A Rh C21 89.58(16) . .
C22 Rh C21 36.63(10) . .
C19 Rh C21 63.52(15) . .
C10A Rh C21 109.31(16) . .
C1B Rh C21 117.2(3) . .
C10B Rh C20 150.7(4) . .
C9B Rh C20 114.6(3) . .
C1A Rh C20 106.76(14) . .
C2A Rh C20 127.11(15) . .
C2B Rh C20 106.8(3) . .
C9A Rh C20 117.13(17) . .
C22 Rh C20 64.23(12) . .
C19 Rh C20 35.99(13) . .
C10A Rh C20 143.83(17) . .
C1B Rh C20 85.2(3) . .
C21 Rh C20 34.71(13) . .
C29A B C35 107.6(9) . .
C29A B C23 111.9(11) . .
C35 B C23 110.36(19) . .
C29A B C17 112.7(12) . .
C35 B C17 108.0(2) . .
C23 B C17 106.19(19) . .
C35 B C29B 117.5(8) . .
C23 B C29B 104.4(9) . .
C17 B C29B 109.8(10) . .
C2A C1A C8A 122.6(4) . .
C2A C1A Rh 72.8(2) . .
C8A C1A Rh 115.2(3) . .
C2A C1A H1A 118.7 . .
C8A C1A H1A 118.7 . .
Rh C1A H1A 82.3 . .
C1A C2A C3A 124.3(4) . .
C1A C2A Rh 69.7(2) . .
C3A C2A Rh 115.0(3) . .
C1A C2A H2A 117.8 . .
C3A C2A H2A 117.8 . .
Rh C2A H2A 85.3 . .
C2A C3A C4A 112.7(4) . .
C2A C3A H3A1 109.0 . .
C4A C3A H3A1 109.0 . .
C2A C3A H3A2 109.0 . .
C4A C3A H3A2 109.0 . .
H3A1 C3A H3A2 107.8 . .
C5A C4A C3A 114.3(4) . .
C5A C4A H4A1 108.7 . .
C3A C4A H4A1 108.7 . .
C5A C4A H4A2 108.7 . .
C3A C4A H4A2 108.7 . .
H4A1 C4A H4A2 107.6 . .
C6A C5A C4A 119.7(6) . .
C6A C5A H5A 107.4 . .
C4A C5A H5A 107.4 . .
C6A C5A H5B 107.4 . .
C4A C5A H5B 107.4 . .
H5A C5A H5B 106.9 . .
C5A C6A C7A 120.1(8) . .
C5A C6A H6A 107.3 . .
C7A C6A H6A 107.3 . .
C5A C6A H6B 107.3 . .
C7A C6A H6B 107.3 . .
H6A C6A H6B 106.9 . .
C6A C7A C8A 118.0(5) . .
C6A C7A H7A1 107.8 . .
C8A C7A H7A1 107.8 . .
C6A C7A H7A2 107.8 . .
C8A C7A H7A2 107.8 . .
H7A1 C7A H7A2 107.1 . .
C1A C8A C7A 111.1(4) . .
C1A C8A H8A1 109.4 . .
C7A C8A H8A1 109.4 . .
C1A C8A H8A2 109.4 . .
C7A C8A H8A2 109.4 . .
H8A1 C8A H8A2 108.0 . .
C2B C1B C8B 124.6(9) . .
C2B C1B Rh 69.5(6) . .
C8B C1B Rh 120.7(8) . .
C2B C1B H1 117.7 . .
C8B C1B H1 117.7 . .
Rh C1B H1 80.1 . .
C1B C2B C3B 120.8(9) . .
C1B C2B Rh 74.8(5) . .
C3B C2B Rh 122.8(8) . .
C1B C2B H2 119.6 . .
C3B C2B H2 119.6 . .
Rh C2B H2 73.6 . .
C2B C3B C4B 115.9(15) . .
C2B C3B H3B1 108.3 . .
C4B C3B H3B1 108.3 . .
C2B C3B H3B2 108.3 . .
C4B C3B H3B2 108.3 . .
H3B1 C3B H3B2 107.4 . .
C3B C4B C5B 110(2) . .
C3B C4B H4B1 109.8 . .
C5B C4B H4B1 109.8 . .
C3B C4B H4B2 109.8 . .
C5B C4B H4B2 109.8 . .
H4B1 C4B H4B2 108.2 . .
C6B C5B C4B 111(2) . .
C6B C5B H5B1 109.5 . .
C4B C5B H5B1 109.5 . .
C6B C5B H5B2 109.5 . .
C4B C5B H5B2 109.5 . .
H5B1 C5B H5B2 108.1 . .
C7B C6B C5B 109(2) . .
C7B C6B H6B1 109.8 . .
C5B C6B H6B1 109.8 . .
C7B C6B H6B2 109.8 . .
C5B C6B H6B2 109.8 . .
H6B1 C6B H6B2 108.3 . .
C6B C7B C8B 99.1(13) . .
C6B C7B H7B1 111.9 . .
C8B C7B H7B1 111.9 . .
C6B C7B H7B2 111.9 . .
C8B C7B H7B2 111.9 . .
H7B1 C7B H7B2 109.6 . .
C1B C8B C7B 104.9(16) . .
C1B C8B H8B1 110.8 . .
C7B C8B H8B1 110.8 . .
C1B C8B H8B2 110.8 . .
C7B C8B H8B2 110.8 . .
H8B1 C8B H8B2 108.8 . .
C10A C9A C16A 123.2(5) . .
C10A C9A Rh 74.2(3) . .
C16A C9A Rh 126.0(4) . .
C10A C9A H9A 118.4 . .
C16A C9A H9A 118.4 . .
Rh C9A H9A 70.6 . .
C9A C10A C11A 124.7(5) . .
C9A C10A Rh 69.6(3) . .
C11A C10A Rh 124.3(3) . .
C9A C10A H10A 117.6 . .
C11A C10A H10A 117.6 . .
Rh C10A H10A 76.6 . .
C10A C11A C12A 110.6(5) . .
C10A C11A H11A 109.5 . .
C12A C11A H11A 109.5 . .
C10A C11A H11B 109.5 . .
C12A C11A H11B 109.5 . .
H11A C11A H11B 108.1 . .
C13A C12A C11A 121.4(6) . .
C13A C12A H12A 107.0 . .
C11A C12A H12A 107.0 . .
C13A C12A H12B 107.0 . .
C11A C12A H12B 107.0 . .
H12A C12A H12B 106.7 . .
C12A C13A C14A 115.2(6) . .
C12A C13A H13A 108.5 . .
C14A C13A H13A 108.5 . .
C12A C13A H13B 108.5 . .
C14A C13A H13B 108.5 . .
H13A C13A H13B 107.5 . .
C13A C14A C15A 116.2(6) . .
C13A C14A H14A 108.2 . .
C15A C14A H14A 108.2 . .
C13A C14A H14B 108.2 . .
C15A C14A H14B 108.2 . .
H14A C14A H14B 107.4 . .
C16A C15A C14A 114.4(5) . .
C16A C15A H15A 108.7 . .
C14A C15A H15A 108.7 . .
C16A C15A H15B 108.7 . .
C14A C15A H15B 108.7 . .
H15A C15A H15B 107.6 . .
C9A C16A C15A 109.7(5) . .
C9A C16A H16A 109.7 . .
C15A C16A H16A 109.7 . .
C9A C16A H16B 109.7 . .
C15A C16A H16B 109.7 . .
H16A C16A H16B 108.2 . .
C10B C9B C16B 106.6(13) . .
C10B C9B Rh 68.8(5) . .
C16B C9B Rh 110.7(9) . .
C10B C9B H9B 126.7 . .
C16B C9B H9B 126.7 . .
Rh C9B H9B 90.4 . .
C9B C10B C11B 120(2) . .
C9B C10B Rh 72.5(5) . .
C11B C10B Rh 121.3(13) . .
C9B C10B H10B 119.9 . .
C11B C10B H10B 119.9 . .
Rh C10B H10B 77.4 . .
C10B C11B C12B 122.6(16) . .
C10B C11B H11C 106.7 . .
C12B C11B H11C 106.7 . .
C10B C11B H11D 106.7 . .
C12B C11B H11D 106.7 . .
H11C C11B H11D 106.6 . .
C13B C12B C11B 110.3(10) . .
C13B C12B H12C 109.6 . .
C11B C12B H12C 109.6 . .
C13B C12B H12D 109.6 . .
C11B C12B H12D 109.6 . .
H12C C12B H12D 108.1 . .
C12B C13B C14B 110.4(10) . .
C12B C13B H13C 109.6 . .
C14B C13B H13C 109.6 . .
C12B C13B H13D 109.6 . .
C14B C13B H13D 109.6 . .
H13C C13B H13D 108.1 . .
C13B C14B C15B 109.9(10) . .
C13B C14B H14C 109.7 . .
C15B C14B H14C 109.7 . .
C13B C14B H14D 109.7 . .
C15B C14B H14D 109.7 . .
H14C C14B H14D 108.2 . .
C14B C15B C16B 107.8(10) . .
C14B C15B H15C 110.2 . .
C16B C15B H15C 110.2 . .
C14B C15B H15D 110.2 . .
C16B C15B H15D 110.2 . .
H15C C15B H15D 108.5 . .
C9B C16B C15B 93(2) . .
C9B C16B H16C 113.0 . .
C15B C16B H16C 113.0 . .
C9B C16B H16D 113.0 . .
C15B C16B H16D 113.0 . .
H16C C16B H16D 110.4 . .
C18 C17 C22 114.2(2) . .
C18 C17 B 121.3(2) . .
C22 C17 B 124.3(2) . .
C18 C17 Rh 69.93(14) . .
C22 C17 Rh 66.17(14) . .
B C17 Rh 138.44(16) . .
C17 C18 C19 122.8(3) . .
C17 C18 Rh 75.59(15) . .
C19 C18 Rh 69.13(16) . .
C17 C18 H18 118.6 . .
C19 C18 H18 118.6 . .
Rh C18 H18 129.2 . .
C20 C19 C18 120.6(3) . .
C20 C19 Rh 74.35(18) . .
C18 C19 Rh 74.98(17) . .
C20 C19 H19 119.7 . .
C18 C19 H19 119.7 . .
Rh C19 H19 122.3 . .
C21 C20 C19 118.1(3) . .
C21 C20 Rh 71.29(17) . .
C19 C20 Rh 69.66(18) . .
C21 C20 H20 121.0 . .
C19 C20 H20 121.0 . .
Rh C20 H20 130.5 . .
C20 C21 C22 120.4(3) . .
C20 C21 Rh 74.00(19) . .
C22 C21 Rh 70.26(15) . .
C20 C21 H21 119.8 . .
C22 C21 H21 119.8 . .
Rh C21 H21 128.1 . .
C17 C22 C21 123.2(3) . .
C17 C22 Rh 78.40(15) . .
C21 C22 Rh 73.11(15) . .
C17 C22 H22 118.4 . .
C21 C22 H22 118.4 . .
Rh C22 H22 121.1 . .
C24 C23 C28 115.6(2) . .
C24 C23 B 125.0(2) . .
C28 C23 B 119.4(2) . .
C23 C24 C25 122.4(3) . .
C23 C24 H24 118.8 . .
C25 C24 H24 118.8 . .
C26 C25 C24 120.2(3) . .
C26 C25 H25 119.9 . .
C24 C25 H25 119.9 . .
C25 C26 C27 119.2(3) . .
C25 C26 H26 120.4 . .
C27 C26 H26 120.4 . .
C26 C27 C28 120.2(3) . .
C26 C27 H27 119.9 . .
C28 C27 H27 119.9 . .
C27 C28 C23 122.4(3) . .
C27 C28 H28 118.8 . .
C23 C28 H28 118.8 . .
C34A C29A C30A 110(2) . .
C34A C29A B 129.1(15) . .
C30A C29A B 121(2) . .
C31A C30A C29A 126.1(16) . .
C31A C30A H30A 117.0 . .
C29A C30A H30A 117.0 . .
C32A C31A C30A 119.1(12) . .
C32A C31A H31A 120.4 . .
C30A C31A H31A 120.4 . .
C31A C32A C33A 119.2(12) . .
C31A C32A H32A 120.4 . .
C33A C32A H32A 120.4 . .
C32A C33A C34A 121.2(10) . .
C32A C33A H33A 119.4 . .
C34A C33A H33A 119.4 . .
C33A C34A C29A 124.5(13) . .
C33A C34A H34A 117.7 . .
C29A C34A H34A 117.7 . .
C34B C29B C30B 119.1(19) . .
C34B C29B B 123.4(14) . .
C30B C29B B 117.4(19) . .
C29B C30B C31B 118.0(15) . .
C29B C30B H30B 121.0 . .
C31B C30B H30B 121.0 . .
C32B C31B C30B 122.1(12) . .
C32B C31B H31B 119.0 . .
C30B C31B H31B 119.0 . .
C33B C32B C31B 118.2(12) . .
C33B C32B H32B 120.9 . .
C31B C32B H32B 120.9 . .
C32B C33B C34B 121.3(12) . .
C32B C33B H33B 119.4 . .
C34B C33B H33B 119.4 . .
C29B C34B C33B 121.2(13) . .
C29B C34B H34B 119.4 . .
C33B C34B H34B 119.4 . .
C36 C35 C40 115.0(2) . .
C36 C35 B 123.5(2) . .
C40 C35 B 121.4(2) . .
C37 C36 C35 122.8(3) . .
C37 C36 H36 118.6 . .
C35 C36 H36 118.6 . .
C38 C37 C36 120.3(3) . .
C38 C37 H37 119.8 . .
C36 C37 H37 119.8 . .
C39 C38 C37 119.0(3) . .
C39 C38 H38 120.5 . .
C37 C38 H38 120.5 . .
C38 C39 C40 120.6(3) . .
C38 C39 H39 119.7 . .
C40 C39 H39 119.7 . .
C39 C40 C35 122.1(3) . .
C39 C40 H40 118.9 . .
C35 C40 H40 118.9 . .
Cl2 Cl1 Cl1 112.1(10) . 2_656
Cl2 Cl1 C50 54.3(9) . .
Cl1 Cl1 C50 89.8(14) 2_656 .
Cl1 Cl2 C50 75.2(14) . .
Cl2 C50 Cl1 50.5(14) . .

loop_
_geom_bond_atom_site_label_1
_geom_bond_atom_site_label_2
_geom_bond_distance
_geom_bond_site_symmetry_2
Rh C10B 2.029(9) .
Rh C9B 2.075(9) .
Rh C1A 2.153(4) .
Rh C2A 2.192(4) .
Rh C2B 2.213(10) .
Rh C9A 2.216(4) .
Rh C22 2.250(3) .
Rh C19 2.261(3) .
Rh C10A 2.275(5) .
Rh C1B 2.280(9) .
Rh C21 2.288(3) .
Rh C20 2.322(3) .
B C29A 1.57(3) .
B C35 1.636(4) .
B C23 1.649(4) .
B C17 1.654(3) .
B C29B 1.71(3) .
C1A C2A 1.398(5) .
C1A C8A 1.506(5) .
C1A H1A 0.9500 .
C2A C3A 1.501(6) .
C2A H2A 0.9500 .
C3A C4A 1.560(5) .
C3A H3A1 0.9900 .
C3A H3A2 0.9900 .
C4A C5A 1.528(7) .
C4A H4A1 0.9900 .
C4A H4A2 0.9900 .
C5A C6A 1.506(8) .
C5A H5A 0.9900 .
C5A H5B 0.9900 .
C6A C7A 1.516(8) .
C6A H6A 0.9900 .
C6A H6B 0.9900 .
C7A C8A 1.566(5) .
C7A H7A1 0.9900 .
C7A H7A2 0.9900 .
C8A H8A1 0.9900 .
C8A H8A2 0.9900 .
C1B C2B 1.380(11) .
C1B C8B 1.503(10) .
C1B H1 0.9500 .
C2B C3B 1.501(10) .
C2B H2 0.9500 .
C3B C4B 1.523(10) .
C3B H3B1 0.9900 .
C3B H3B2 0.9900 .
C4B C5B 1.536(10) .
C4B H4B1 0.9900 .
C4B H4B2 0.9900 .
C5B C6B 1.533(10) .
C5B H5B1 0.9900 .
C5B H5B2 0.9900 .
C6B C7B 1.508(10) .
C6B H6B1 0.9900 .
C6B H6B2 0.9900 .
C7B C8B 1.528(10) .
C7B H7B1 0.9900 .
C7B H7B2 0.9900 .
C8B H8B1 0.9900 .
C8B H8B2 0.9900 .
C9A C10A 1.394(7) .
C9A C16A 1.501(6) .
C9A H9A 0.9500 .
C10A C11A 1.490(7) .
C10A H10A 0.9500 .
C11A C12A 1.508(6) .
C11A H11A 0.9900 .
C11A H11B 0.9900 .
C12A C13A 1.487(7) .
C12A H12A 0.9900 .
C12A H12B 0.9900 .
C13A C14A 1.504(8) .
C13A H13A 0.9900 .
C13A H13B 0.9900 .
C14A C15A 1.552(8) .
C14A H14A 0.9900 .
C14A H14B 0.9900 .
C15A C16A 1.544(7) .
C15A H15A 0.9900 .
C15A H15B 0.9900 .
C16A H16A 0.9900 .
C16A H16B 0.9900 .
C9B C10B 1.362(10) .
C9B C16B 1.531(11) .
C9B H9B 0.9500 .
C10B C11B 1.493(11) .
C10B H10B 0.9500 .
C11B C12B 1.535(10) .
C11B H11C 0.9900 .
C11B H11D 0.9900 .
C12B C13B 1.518(11) .
C12B H12C 0.9900 .
C12B H12D 0.9900 .
C13B C14B 1.519(11) .
C13B H13C 0.9900 .
C13B H13D 0.9900 .
C14B C15B 1.524(11) .
C14B H14C 0.9900 .
C14B H14D 0.9900 .
C15B C16B 1.544(11) .
C15B H15C 0.9900 .
C15B H15D 0.9900 .
C16B H16C 0.9900 .
C16B H16D 0.9900 .
C17 C18 1.408(4) .
C17 C22 1.426(4) .
C18 C19 1.418(4) .
C18 H18 0.9500 .
C19 C20 1.417(5) .
C19 H19 0.9500 .
C20 C21 1.375(5) .
C20 H20 0.9500 .
C21 C22 1.427(4) .
C21 H21 0.9500 .
C22 H22 0.9500 .
C23 C24 1.398(3) .
C23 C28 1.409(3) .
C24 C25 1.399(4) .
C24 H24 0.9500 .
C25 C26 1.378(4) .
C25 H25 0.9500 .
C26 C27 1.383(4) .
C26 H26 0.9500 .
C27 C28 1.392(4) .
C27 H27 0.9500 .
C28 H28 0.9500 .
C29A C34A 1.41(4) .
C29A C30A 1.45(2) .
C30A C31A 1.39(2) .
C30A H30A 0.9500 .
C31A C32A 1.363(16) .
C31A H31A 0.9500 .
C32A C33A 1.364(14) .
C32A H32A 0.9500 .
C33A C34A 1.403(16) .
C33A H33A 0.9500 .
C34A H34A 0.9500 .
C29B C34B 1.36(3) .
C29B C30B 1.38(2) .
C30B C31B 1.398(19) .
C30B H30B 0.9500 .
C31B C32B 1.374(18) .
C31B H31B 0.9500 .
C32B C33B 1.336(19) .
C32B H32B 0.9500 .
C33B C34B 1.376(18) .
C33B H33B 0.9500 .
C34B H34B 0.9500 .
C35 C36 1.399(3) .
C35 C40 1.412(4) .
C36 C37 1.393(4) .
C36 H36 0.9500 .
C37 C38 1.379(5) .
C37 H37 0.9500 .
C38 C39 1.374(5) .
C38 H38 0.9500 .
C39 C40 1.397(5) .
C39 H39 0.9500 .
C40 H40 0.9500 .
Cl1 Cl2 1.529(16) .
Cl1 Cl1 1.748(16) 2_656
Cl1 C50 1.92(4) .
Cl2 C50 1.61(4) .

loop_
_geom_torsion_atom_site_label_1
_geom_torsion_atom_site_label_2
_geom_torsion_atom_site_label_3
_geom_torsion_atom_site_label_4
_geom_torsion
_geom_torsion_site_symmetry_1
C10B Rh C1A C2A 80.5(4) .
C9B Rh C1A C2A 120.3(4) .
C2B Rh C1A C2A -32.7(5) .
C9A Rh C1A C2A 111.9(3) .
C22 Rh C1A C2A -177.6(5) .
C19 Rh C1A C2A -92.8(3) .
C10A Rh C1A C2A 76.7(3) .
C1B Rh C1A C2A -87.5(7) .
C21 Rh C1A C2A -159.4(2) .
C20 Rh C1A C2A -130.0(2) .
C10B Rh C1A C8A -161.0(5) .
C9B Rh C1A C8A -121.2(4) .
C2A Rh C1A C8A 118.5(4) .
C2B Rh C1A C8A 85.8(5) .
C9A Rh C1A C8A -129.6(3) .
C22 Rh C1A C8A -59.1(7) .
C19 Rh C1A C8A 25.7(3) .
C10A Rh C1A C8A -164.8(3) .
C1B Rh C1A C8A 30.9(7) .
C21 Rh C1A C8A -40.9(4) .
C20 Rh C1A C8A -11.5(3) .
C8A C1A C2A C3A -2.2(6) .
Rh C1A C2A C3A 107.1(4) .
C8A C1A C2A Rh -109.3(4) .
C10B Rh C2A C1A -88.2(4) .
C9B Rh C2A C1A -51.1(3) .
C2B Rh C2A C1A 97.3(9) .
C9A Rh C2A C1A -71.8(3) .
C22 Rh C2A C1A 178.5(3) .
C19 Rh C2A C1A 96.2(2) .
C10A Rh C2A C1A -105.4(3) .
C1B Rh C2A C1A 42.5(4) .
C21 Rh C2A C1A 57.5(5) .
C20 Rh C2A C1A 67.0(3) .
C10B Rh C2A C3A 152.4(4) .
C9B Rh C2A C3A -170.6(4) .
C1A Rh C2A C3A -119.4(4) .
C2B Rh C2A C3A -22.1(9) .
C9A Rh C2A C3A 168.8(3) .
C22 Rh C2A C3A 59.1(5) .
C19 Rh C2A C3A -23.2(3) .
C10A Rh C2A C3A 135.2(3) .
C1B Rh C2A C3A -76.9(5) .
C21 Rh C2A C3A -61.9(6) .
C20 Rh C2A C3A -52.4(3) .
C1A C2A C3A C4A 83.5(5) .
Rh C2A C3A C4A 165.2(3) .
C2A C3A C4A C5A -79.5(5) .
C3A C4A C5A C6A 76.9(7) .
C4A C5A C6A C7A -93.5(9) .
C5A C6A C7A C8A 38.6(11) .
C2A C1A C8A C7A -90.6(5) .
Rh C1A C8A C7A -175.5(4) .
C6A C7A C8A C1A 59.5(8) .
C10B Rh C1B C2B 80.7(6) .
C9B Rh C1B C2B 117.5(6) .
C1A Rh C1B C2B 92.6(7) .
C2A Rh C1B C2B 32.9(4) .
C9A Rh C1B C2B 114.3(5) .
C22 Rh C1B C2B -114.8(6) .
C19 Rh C1B C2B -92.6(5) .
C10A Rh C1B C2B 73.4(6) .
C21 Rh C1B C2B -141.8(4) .
C20 Rh C1B C2B -127.8(5) .
C10B Rh C1B C8B -38.2(10) .
C9B Rh C1B C8B -1.4(10) .
C1A Rh C1B C8B -26.3(7) .
C2A Rh C1B C8B -86.0(9) .
C2B Rh C1B C8B -118.9(11) .
C9A Rh C1B C8B -4.6(11) .
C22 Rh C1B C8B 126.3(8) .
C19 Rh C1B C8B 148.5(10) .
C10A Rh C1B C8B -45.5(11) .
C21 Rh C1B C8B 99.3(9) .
C20 Rh C1B C8B 113.3(10) .
C8B C1B C2B C3B -5.6(17) .
Rh C1B C2B C3B -119.5(11) .
C8B C1B C2B Rh 113.8(10) .
C10B Rh C2B C1B -105.0(6) .
C9B Rh C2B C1B -67.0(6) .
C1A Rh C2B C1B -41.9(5) .
C2A Rh C2B C1B -99.7(9) .
C9A Rh C2B C1B -86.8(6) .
C22 Rh C2B C1B 124.2(5) .
C19 Rh C2B C1B 79.2(5) .
C10A Rh C2B C1B -123.9(5) .
C21 Rh C2B C1B 61.3(6) .
C20 Rh C2B C1B 55.3(5) .
C10B Rh C2B C3B 12.2(11) .
C9B Rh C2B C3B 50.2(11) .
C1A Rh C2B C3B 75.3(9) .
C2A Rh C2B C3B 17.4(7) .
C9A Rh C2B C3B 30.4(12) .
C22 Rh C2B C3B -118.6(8) .
C19 Rh C2B C3B -163.6(10) .
C10A Rh C2B C3B -6.7(11) .
C1B Rh C2B C3B 117.2(11) .
C21 Rh C2B C3B 178.5(8) .
C20 Rh C2B C3B 172.5(9) .
C1B C2B C3B C4B -86.4(19) .
Rh C2B C3B C4B -177.6(15) .
C2B C3B C4B C5B 44(3) .
C3B C4B C5B C6B 60(3) .
C4B C5B C6B C7B -121(2) .
C5B C6B C7B C8B 95(2) .
C2B C1B C8B C7B 93.9(14) .
Rh C1B C8B C7B 179.0(9) .
C6B C7B C8B C1B -91.6(19) .
C10B Rh C9A C10A -40.8(7) .
C9B Rh C9A C10A -122.2(8) .
C1A Rh C9A C10A -104.8(3) .
C2A Rh C9A C10A -69.4(3) .
C2B Rh C9A C10A -74.5(5) .
C22 Rh C9A C10A 88.3(3) .
C19 Rh C9A C10A 136.5(3) .
C1B Rh C9A C10A -115.0(4) .
C21 Rh C9A C10A 124.8(3) .
C20 Rh C9A C10A 146.7(3) .
C10B Rh C9A C16A 79.1(9) .
C9B Rh C9A C16A -2.3(7) .
C1A Rh C9A C16A 15.0(5) .
C2A Rh C9A C16A 50.4(5) .
C2B Rh C9A C16A 45.3(7) .
C22 Rh C9A C16A -151.9(5) .
C19 Rh C9A C16A -103.7(5) .
C10A Rh C9A C16A 119.9(6) .
C1B Rh C9A C16A 4.9(6) .
C21 Rh C9A C16A -115.4(5) .
C20 Rh C9A C16A -93.4(5) .
C16A C9A C10A C11A -4.8(8) .
Rh C9A C10A C11A 118.3(5) .
C16A C9A C10A Rh -123.0(5) .
C10B Rh C10A C9A 68.2(10) .
C9B Rh C10A C9A 27.5(5) .
C1A Rh C10A C9A 77.4(3) .
C2A Rh C10A C9A 113.8(3) .
C2B Rh C10A C9A 123.0(4) .
C22 Rh C10A C9A -89.2(3) .
C19 Rh C10A C9A -128.4(4) .
C1B Rh C10A C9A 86.6(5) .
C21 Rh C10A C9A -60.5(3) .
C20 Rh C10A C9A -55.8(4) .
C10B Rh C10A C11A -50.6(9) .
C9B Rh C10A C11A -91.3(6) .
C1A Rh C10A C11A -41.4(4) .
C2A Rh C10A C11A -5.0(4) .
C2B Rh C10A C11A 4.2(6) .
C9A Rh C10A C11A -118.8(6) .
C22 Rh C10A C11A 152.0(4) .
C19 Rh C10A C11A 112.8(5) .
C1B Rh C10A C11A -32.2(6) .
C21 Rh C10A C11A -179.3(4) .
C20 Rh C10A C11A -174.6(3) .
C9A C10A C11A C12A 83.5(7) .
Rh C10A C11A C12A 171.2(4) .
C10A C11A C12A C13A -72.2(8) .
C11A C12A C13A C14A 68.5(8) .
C12A C13A C14A C15A -100.8(7) .
C13A C14A C15A C16A 57.7(10) .
C10A C9A C16A C15A -89.6(8) .
Rh C9A C16A C15A 176.1(6) .
C14A C15A C16A C9A 48.1(10) .
C1A Rh C9B C10B -98.4(9) .
C2A Rh C9B C10B -66.6(9) .
C2B Rh C9B C10B -78.7(10) .
C9A Rh C9B C10B 62.2(9) .
C22 Rh C9B C10B 94.5(9) .
C19 Rh C9B C10B -173.3(8) .
C10A Rh C9B C10B 24.2(8) .
C1B Rh C9B C10B -111.3(9) .
C21 Rh C9B C10B 131.2(9) .
C20 Rh C9B C10B 164.1(8) .
C10B Rh C9B C16B -100.5(14) .
C1A Rh C9B C16B 161.2(11) .
C2A Rh C9B C16B -167.0(10) .
C2B Rh C9B C16B -179.2(10) .
C9A Rh C9B C16B -38.2(10) .
C22 Rh C9B C16B -5.9(10) .
C19 Rh C9B C16B 86.2(12) .
C10A Rh C9B C16B -76.2(10) .
C1B Rh C9B C16B 148.3(10) .
C21 Rh C9B C16B 30.7(10) .
C20 Rh C9B C16B 63.6(10) .
C16B C9B C10B C11B -10.2(18) .
Rh C9B C10B C11B -116.5(15) .
C16B C9B C10B Rh 106.2(10) .
C1A Rh C10B C9B 67.2(8) .
C2A Rh C10B C9B 106.2(9) .
C2B Rh C10B C9B 108.4(9) .
C9A Rh C10B C9B -44.4(6) .
C22 Rh C10B C9B -98.6(8) .
C10A Rh C10B C9B -122.3(15) .
C1B Rh C10B C9B 73.0(9) .
C21 Rh C10B C9B -61.5(9) .
C20 Rh C10B C9B -30.6(15) .
C9B Rh C10B C11B 115(2) .
C1A Rh C10B C11B -178(2) .
C2A Rh C10B C11B -138.7(19) .
C2B Rh C10B C11B -136.5(19) .
C9A Rh C10B C11B 71(2) .
C22 Rh C10B C11B 16(2) .
C10A Rh C10B C11B -7.2(18) .
C1B Rh C10B C11B -171.9(19) .
C21 Rh C10B C11B 53.6(19) .
C20 Rh C10B C11B 84.5(19) .
C9B C10B C11B C12B -73(4) .
Rh C10B C11B C12B -160(2) .
C10B C11B C12B C13B 16(4) .
C11B C12B C13B C14B 87(3) .
C12B C13B C14B C15B -95.8(18) .
C13B C14B C15B C16B 68(3) .
C10B C9B C16B C15B 114.3(13) .
Rh C9B C16B C15B -172.6(10) .
C14B C15B C16B C9B -107(3) .
C29A B C17 C18 143.7(10) .
C35 B C17 C18 25.0(3) .
C23 B C17 C18 -93.4(3) .
C29B B C17 C18 154.3(9) .
C29A B C17 C22 -42.7(10) .
C35 B C17 C22 -161.5(2) .
C23 B C17 C22 80.2(3) .
C29B B C17 C22 -32.2(9) .
C29A B C17 Rh 49.1(10) .
C35 B C17 Rh -69.7(3) .
C23 B C17 Rh 171.97(19) .
C29B B C17 Rh 59.6(9) .
C10B Rh C17 C18 -144.9(5) .
C9B Rh C17 C18 175.3(4) .
C1A Rh C17 C18 -35.1(4) .
C2A Rh C17 C18 -60.9(2) .
C2B Rh C17 C18 -38.6(4) .
C9A Rh C17 C18 178.3(2) .
C22 Rh C17 C18 129.6(2) .
C19 Rh C17 C18 27.86(19) .
C10A Rh C17 C18 -150.2(2) .
C1B Rh C17 C18 -5.0(4) .
C21 Rh C17 C18 99.33(19) .
C20 Rh C17 C18 64.28(19) .
C10B Rh C17 C22 85.5(5) .
C9B Rh C17 C22 45.6(4) .
C1A Rh C17 C22 -164.7(3) .
C2A Rh C17 C22 169.52(19) .
C2B Rh C17 C22 -168.2(4) .
C9A Rh C17 C22 48.7(2) .
C19 Rh C17 C22 -101.8(2) .
C10A Rh C17 C22 80.2(2) .
C1B Rh C17 C22 -134.6(4) .
C21 Rh C17 C22 -30.28(18) .
C20 Rh C17 C22 -65.34(19) .
C10B Rh C17 B -29.9(5) .
C9B Rh C17 B -69.8(5) .
C1A Rh C17 B 79.9(4) .
C2A Rh C17 B 54.1(3) .
C2B Rh C17 B 76.4(4) .
C9A Rh C17 B -66.8(3) .
C22 Rh C17 B -115.4(3) .
C19 Rh C17 B 142.8(3) .
C10A Rh C17 B -35.2(3) .
C1B Rh C17 B 110.0(4) .
C21 Rh C17 B -145.7(3) .
C20 Rh C17 B 179.2(3) .
C22 C17 C18 C19 -2.3(4) .
B C17 C18 C19 171.9(3) .
Rh C17 C18 C19 -52.9(3) .
C22 C17 C18 Rh 50.6(2) .
B C17 C18 Rh -135.3(2) .
C10B Rh C18 C17 54.2(8) .
C1A Rh C18 C17 163.70(18) .
C2A Rh C18 C17 130.89(18) .
C2B Rh C18 C17 144.1(4) .
C9A Rh C18 C17 -2.9(4) .
C22 Rh C18 C17 -30.24(15) .
C19 Rh C18 C17 -134.2(3) .
C10A Rh C18 C17 35.6(2) .
C1B Rh C18 C17 176.3(3) .
C21 Rh C18 C17 -67.76(17) .
C20 Rh C18 C17 -103.4(2) .
C10B Rh C18 C19 -171.6(8) .
C1A Rh C18 C19 -62.1(3) .
C2A Rh C18 C19 -94.9(3) .
C2B Rh C18 C19 -81.8(4) .
C9A Rh C18 C19 131.3(3) .
C22 Rh C18 C19 103.9(2) .
C10A Rh C18 C19 169.7(3) .
C1B Rh C18 C19 -49.5(4) .
C21 Rh C18 C19 66.4(2) .
C20 Rh C18 C19 30.8(2) .
C17 C18 C19 C20 -5.3(5) .
Rh C18 C19 C20 -61.1(3) .
C17 C18 C19 Rh 55.7(3) .
C9B Rh C19 C20 -36.5(7) .
C1A Rh C19 C20 -99.9(2) .
C2A Rh C19 C20 -138.4(2) .
C2B Rh C19 C20 -138.9(4) .
C9A Rh C19 C20 15.7(4) .
C22 Rh C19 C20 65.8(2) .
C10A Rh C19 C20 106.5(4) .
C1B Rh C19 C20 -102.5(4) .
C21 Rh C19 C20 28.73(19) .
C9B Rh C19 C18 -165.0(6) .
C1A Rh C19 C18 131.6(2) .
C2A Rh C19 C18 93.0(2) .
C2B Rh C19 C18 92.6(4) .
C9A Rh C19 C18 -112.9(4) .
C22 Rh C19 C18 -62.7(2) .
C10A Rh C19 C18 -22.0(5) .
C1B Rh C19 C18 129.0(4) .
C21 Rh C19 C18 -99.8(2) .
C20 Rh C19 C18 -128.5(3) .
C18 C19 C20 C21 7.2(5) .
Rh C19 C20 C21 -54.2(3) .
C18 C19 C20 Rh 61.4(3) .
C10B Rh C20 C21 -49.6(9) .
C9B Rh C20 C21 -70.1(4) .
C1A Rh C20 C21 -138.88(19) .
C2A Rh C20 C21 -174.71(19) .
C2B Rh C20 C21 173.5(3) .
C9A Rh C20 C21 -41.0(2) .
C22 Rh C20 C21 29.78(16) .
C19 Rh C20 C21 130.9(3) .
C10A Rh C20 C21 -7.8(3) .
C1B Rh C20 C21 -157.7(3) .
C10B Rh C20 C19 179.4(9) .
C9B Rh C20 C19 158.9(4) .
C1A Rh C20 C19 90.2(2) .
C2A Rh C20 C19 54.4(3) .
C2B Rh C20 C19 42.5(4) .
C9A Rh C20 C19 -171.9(2) .
C22 Rh C20 C19 -101.1(2) .
C10A Rh C20 C19 -138.7(3) .
C1B Rh C20 C19 71.4(4) .
C21 Rh C20 C19 -130.9(3) .
C19 C20 C21 C22 -1.5(5) .
Rh C20 C21 C22 -54.9(2) .
C19 C20 C21 Rh 53.4(3) .
C10B Rh C21 C20 153.8(4) .
C9B Rh C21 C20 119.9(3) .
C1A Rh C21 C20 55.8(3) .
C2A Rh C21 C20 13.4(5) .
C2B Rh C21 C20 -10.0(5) .
C9A Rh C21 C20 144.3(2) .
C22 Rh C21 C20 -131.4(3) .
C19 Rh C21 C20 -29.74(17) .
C10A Rh C21 C20 175.1(2) .
C1B Rh C21 C20 25.1(4) .
C10B Rh C21 C22 -74.8(4) .
C9B Rh C21 C22 -108.7(3) .
C1A Rh C21 C22 -172.8(2) .
C2A Rh C21 C22 144.8(4) .
C2B Rh C21 C22 121.4(5) .
C9A Rh C21 C22 -84.3(2) .
C19 Rh C21 C22 101.7(2) .
C10A Rh C21 C22 -53.4(2) .
C1B Rh C21 C22 156.6(4) .
C20 Rh C21 C22 131.4(3) .
C18 C17 C22 C21 8.3(4) .
B C17 C22 C21 -165.7(2) .
Rh C17 C22 C21 60.7(2) .
C18 C17 C22 Rh -52.5(2) .
B C17 C22 Rh 133.5(2) .
C20 C21 C22 C17 -6.6(4) .
Rh C21 C22 C17 -63.3(2) .
C20 C21 C22 Rh 56.6(3) .
C10B Rh C22 C17 -108.3(3) .
C9B Rh C22 C17 -149.1(3) .
C1A Rh C22 C17 153.7(5) .
C2A Rh C22 C17 -22.6(4) .
C2B Rh C22 C17 19.5(6) .
C9A Rh C22 C17 -135.4(2) .
C19 Rh C22 C17 65.44(17) .
C10A Rh C22 C17 -99.2(2) .
C1B Rh C22 C17 87.5(6) .
C21 Rh C22 C17 130.3(3) .
C20 Rh C22 C17 101.99(19) .
C10B Rh C22 C21 121.4(3) .
C9B Rh C22 C21 80.6(3) .
C1A Rh C22 C21 23.4(6) .
C2A Rh C22 C21 -152.9(3) .
C2B Rh C22 C21 -110.7(6) .
C9A Rh C22 C21 94.3(2) .
C19 Rh C22 C21 -64.8(2) .
C10A Rh C22 C21 130.6(2) .
C1B Rh C22 C21 -42.7(7) .
C20 Rh C22 C21 -28.29(19) .
C29A B C23 C24 138.6(11) .
C35 B C23 C24 -101.7(3) .
C17 B C23 C24 15.1(3) .
C29B B C23 C24 131.2(9) .
C29A B C23 C28 -41.9(12) .
C35 B C23 C28 77.9(3) .
C17 B C23 C28 -165.3(2) .
C29B B C23 C28 -49.3(9) .
C28 C23 C24 C25 1.4(4) .
B C23 C24 C25 -179.0(3) .
C23 C24 C25 C26 -0.4(5) .
C24 C25 C26 C27 -0.8(5) .
C25 C26 C27 C28 0.7(5) .
C26 C27 C28 C23 0.4(5) .
C24 C23 C28 C27 -1.5(4) .
B C23 C28 C27 179.0(3) .
C35 B C29A C34A 11(3) .
C23 B C29A C34A 133(2) .
C17 B C29A C34A -108(3) .
C29B B C29A C34A 177(15) .
C35 B C29A C30A -167(2) .
C23 B C29A C30A -45(3) .
C17 B C29A C30A 74(2) .
C29B B C29A C30A -1(10) .
C34A C29A C30A C31A 2(3) .
B C29A C30A C31A -179.3(16) .
C29A C30A C31A C32A -1(3) .
C30A C31A C32A C33A 0(2) .
C31A C32A C33A C34A 0.0(19) .
C32A C33A C34A C29A 2(2) .
C30A C29A C34A C33A -3(3) .
B C29A C34A C33A 179.0(19) .
C29A B C29B C34B 2(10) .
C35 B C29B C34B 18(3) .
C23 B C29B C34B 140(2) .
C17 B C29B C34B -106(2) .
C29A B C29B C30B 180(14) .
C35 B C29B C30B -164.6(16) .
C23 B C29B C30B -42(2) .
C17 B C29B C30B 71(2) .
C34B C29B C30B C31B 3(3) .
B C29B C30B C31B -175.0(14) .
C29B C30B C31B C32B -3(2) .
C30B C31B C32B C33B 0(2) .
C31B C32B C33B C34B 2(2) .
C30B C29B C34B C33B -1(3) .
B C29B C34B C33B 177.1(16) .
C32B C33B C34B C29B -2(2) .
C29A B C35 C36 118.9(12) .
C23 B C35 C36 -3.4(3) .
C17 B C35 C36 -119.1(2) .
C29B B C35 C36 116.0(12) .
C29A B C35 C40 -64.8(12) .
C23 B C35 C40 172.8(2) .
C17 B C35 C40 57.1(3) .
C29B B C35 C40 -67.7(12) .
C40 C35 C36 C37 1.1(4) .
B C35 C36 C37 177.6(2) .
C35 C36 C37 C38 -0.8(4) .
C36 C37 C38 C39 -0.3(5) .
C37 C38 C39 C40 0.9(5) .
C38 C39 C40 C35 -0.6(5) .
C36 C35 C40 C39 -0.5(4) .
B C35 C40 C39 -177.0(3) .
Cl1 Cl1 Cl2 C50 -72.7(18) 2_656
Cl1 Cl1 C50 Cl2 117.8(14) 2_656
